data_1510290
loop_
_publ_author_name
'Tyrina, L.V.'
'Palatnik, L.S.'
'Kosevich, V.M.'

_publ_section_title
;
 Electron diffraction examination of metastable phases in the alloys
 Au-Sb, In-Sb, In-Bi and In-Bi-Sb
;
_journal_name_full 'Fizika Metallov i Metallovedenie'
_journal_page_first 229
_journal_page_last 235
_journal_volume 11
_journal_year 1961
_chemical_formula_sum 'Au Sb3'
_space_group_IT_number 229
_symmetry_space_group_name_Hall '-I 4 2 3'
_symmetry_space_group_name_H-M 'I m -3 m'
_cell_angle_alpha 90
_cell_angle_beta 90
_cell_angle_gamma 90
_cell_formula_units_Z 2
_cell_length_a 6.08
_cell_length_b 6.08
_cell_length_c 6.08
_cell_volume 224.756
_citation_journal_id_ASTM FMMTAK
_cod_data_source_file gold_355.cif
_cod_data_source_block Au1Sb3
_cod_original_cell_volume 224.7557
_cod_original_formula_sum 'Au1 Sb3'
_cod_database_code 1510290

loop_
_symmetry_equiv_pos_as_xyz
x,y,z
-y,x,z
-x,-y,z
y,-x,z
x,-y,-z
y,x,-z
-x,y,-z
-y,-x,-z
z,x,y
-x,z,y
-z,-x,y
x,-z,y
z,-x,-y
x,z,-y
-z,x,-y
-x,-z,-y
y,z,x
y,-z,-x
z,y,-x
-y,z,-x
-z,-y,-x
-y,-z,x
z,-y,x
-z,y,x
-x,-y,-z
y,-x,-z
x,y,-z
-y,x,-z
-x,y,z
-y,-x,z
x,-y,z
y,x,z
-z,-x,-y
x,-z,-y
z,x,-y
-x,z,-y
-z,x,y
-x,-z,y
z,-x,y
x,z,y
-y,-z,-x
-y,z,x
-z,-y,x
y,-z,x
z,y,x
y,z,-x
-z,y,-x
z,-y,-x
x+1/2,y+1/2,z+1/2
-y+1/2,x+1/2,z+1/2
-x+1/2,-y+1/2,z+1/2
y+1/2,-x+1/2,z+1/2
x+1/2,-y+1/2,-z+1/2
y+1/2,x+1/2,-z+1/2
-x+1/2,y+1/2,-z+1/2
-y+1/2,-x+1/2,-z+1/2
z+1/2,x+1/2,y+1/2
-x+1/2,z+1/2,y+1/2
-z+1/2,-x+1/2,y+1/2
x+1/2,-z+1/2,y+1/2
z+1/2,-x+1/2,-y+1/2
x+1/2,z+1/2,-y+1/2
-z+1/2,x+1/2,-y+1/2
-x+1/2,-z+1/2,-y+1/2
y+1/2,z+1/2,x+1/2
y+1/2,-z+1/2,-x+1/2
z+1/2,y+1/2,-x+1/2
-y+1/2,z+1/2,-x+1/2
-z+1/2,-y+1/2,-x+1/2
-y+1/2,-z+1/2,x+1/2
z+1/2,-y+1/2,x+1/2
-z+1/2,y+1/2,x+1/2
-x+1/2,-y+1/2,-z+1/2
y+1/2,-x+1/2,-z+1/2
x+1/2,y+1/2,-z+1/2
-y+1/2,x+1/2,-z+1/2
-x+1/2,y+1/2,z+1/2
-y+1/2,-x+1/2,z+1/2
x+1/2,-y+1/2,z+1/2
y+1/2,x+1/2,z+1/2
-z+1/2,-x+1/2,-y+1/2
x+1/2,-z+1/2,-y+1/2
z+1/2,x+1/2,-y+1/2
-x+1/2,z+1/2,-y+1/2
-z+1/2,x+1/2,y+1/2
-x+1/2,-z+1/2,y+1/2
z+1/2,-x+1/2,y+1/2
x+1/2,z+1/2,y+1/2
-y+1/2,-z+1/2,-x+1/2
-y+1/2,z+1/2,x+1/2
-z+1/2,-y+1/2,x+1/2
y+1/2,-z+1/2,x+1/2
z+1/2,y+1/2,x+1/2
y+1/2,z+1/2,-x+1/2
-z+1/2,y+1/2,-x+1/2
z+1/2,-y+1/2,-x+1/2

loop_
_atom_site_label
_atom_site_type_symbol
_atom_site_fract_x
_atom_site_fract_y
_atom_site_fract_z
_atom_site_occupancy
_atom_site_U_iso_or_equiv
Sb1 Sb 0 0.5 0.5 1 0.0
Au1 Au 0 0 0 1 0.0
